data_4001060
loop_
_publ_author_name
'Fang, Xiao-Liang'
'Deng, Shun-Liu'
'Wang, Jing'
'Wang, Xiao-Feng'
'Chen, Cheng'
'Li, Yue'
'Xie, Su-Yuan'
'Huang, Rong-Bin'
'Zheng, Lan-Sun'

_publ_section_title
;
 From Self-Assembled Microspheres to Self-Templated Nanotubes:
 Morphologies and Properties of Sulfur-Bridged Fluoranthene-Based Organic
 Materials
;
_journal_issue 24
_journal_name_full 'Chemistry of Materials'
_journal_page_first 5763
_journal_paper_doi 10.1021/cm901986k
_journal_volume 21
_journal_year 2009
_chemical_formula_sum 'C25 H9 Cl7 N6 S6'
_chemical_formula_weight 833.89
_chemical_name_systematic
; 
 ? 
;
_space_group_IT_number 2
_symmetry_cell_setting triclinic
_symmetry_space_group_name_Hall '-P 1'
_symmetry_space_group_name_H-M 'P -1'
_atom_sites_solution_hydrogens geom
_atom_sites_solution_primary direct
_atom_sites_solution_secondary difmap
_audit_creation_method SHELXL-97
_cell_angle_alpha 84.027(4)
_cell_angle_beta 63.974(7)
_cell_angle_gamma 66.052(6)
_cell_formula_units_Z 2
_cell_length_a 11.8343(9)
_cell_length_b 12.3360(5)
_cell_length_c 12.7275(8)
_cell_measurement_reflns_used 2681
_cell_measurement_temperature 173(2)
_cell_measurement_theta_max 32.4912
_cell_measurement_theta_min 3.2672
_cell_volume 1519.7(2)
_computing_cell_refinement 'CrysAlis RED, Oxford Diffraction Ltd.'
_computing_data_collection 'CrysAlis CCD, Oxford Diffraction Ltd.,'
_computing_data_reduction 'CrysAlis RED, Oxford Diffraction Ltd.'
_computing_structure_refinement 'SHELXL-97 (Sheldrick, 1997)'
_computing_structure_solution 'SHELXS-97 (Sheldrick, 1990)'
_diffrn_ambient_temperature 173(2)
_diffrn_measured_fraction_theta_full 0.976
_diffrn_measured_fraction_theta_max 0.976
_diffrn_measurement_device_type 'Oxford Gemini S Ultra'
_diffrn_radiation_monochromator graphite
_diffrn_radiation_source 'Enhance (Mo) X-ray Source'
_diffrn_radiation_type MoK\a
_diffrn_radiation_wavelength 0.71073
_diffrn_reflns_av_R_equivalents 0.0606
_diffrn_reflns_av_sigmaI/netI 0.1104
_diffrn_reflns_limit_h_max 14
_diffrn_reflns_limit_h_min -14
_diffrn_reflns_limit_k_max 14
_diffrn_reflns_limit_k_min -14
_diffrn_reflns_limit_l_max 15
_diffrn_reflns_limit_l_min -15
_diffrn_reflns_number 13118
_diffrn_reflns_theta_full 25.00
_diffrn_reflns_theta_max 25.00
_diffrn_reflns_theta_min 3.28
_exptl_absorpt_coefficient_mu 1.099
_exptl_absorpt_correction_T_max 0.9784
_exptl_absorpt_correction_T_min 0.9471
_exptl_absorpt_correction_type multi-scan
_exptl_crystal_colour yellow
_exptl_crystal_density_diffrn 1.822
_exptl_crystal_density_method 'not measured'
_exptl_crystal_description block
_exptl_crystal_F_000 832
_exptl_crystal_size_max 0.05
_exptl_crystal_size_mid 0.04
_exptl_crystal_size_min 0.02
_refine_diff_density_max 2.544
_refine_diff_density_min -0.907
_refine_diff_density_rms 0.109
_refine_ls_extinction_method none
_refine_ls_goodness_of_fit_ref 1.009
_refine_ls_hydrogen_treatment constr
_refine_ls_matrix_type full
_refine_ls_number_parameters 397
_refine_ls_number_reflns 5226
_refine_ls_number_restraints 0
_refine_ls_restrained_S_all 1.009
_refine_ls_R_factor_all 0.1286
_refine_ls_R_factor_gt 0.0727
_refine_ls_shift/su_max 0.028
_refine_ls_shift/su_mean 0.002
_refine_ls_structure_factor_coef Fsqd
_refine_ls_weighting_details 'calc w=1/[\s^2^(Fo^2^)+(0.0899P)^2^+0.0000P] where P=(Fo^2^+2Fc^2^)/3'
_refine_ls_weighting_scheme calc
_refine_ls_wR_factor_gt 0.1697
_refine_ls_wR_factor_ref 0.1853
_reflns_number_gt 2928
_reflns_number_total 5226
_reflns_threshold_expression >2sigma(I)
_cod_data_source_file cm901986k_si_003.cif
_cod_data_source_block compound5
_cod_original_cell_volume 1519.70(16)
_cod_original_sg_symbol_H-M p-1
_cod_database_code 4001060

loop_
_symmetry_equiv_pos_as_xyz
'x, y, z'
'-x, -y, -z'

loop_
_atom_site_label
_atom_site_type_symbol
_atom_site_fract_x
_atom_site_fract_y
_atom_site_fract_z
_atom_site_U_iso_or_equiv
_atom_site_adp_type
_atom_site_occupancy
_atom_site_symmetry_multiplicity
_atom_site_calc_flag
_atom_site_refinement_flags
Cl1 Cl 0.8789(2) 0.91355(14) 0.44282(15) 0.0391(5) Uani 1 1 d .
Cl2 Cl 1.1835(2) 0.77705(14) 0.28322(16) 0.0422(5) Uani 1 1 d .
S1 S 0.5910(2) 1.11174(16) 0.48348(15) 0.0397(5) Uani 1 1 d .
Cl9 Cl 0.3874(2) 1.30566(17) 0.67988(16) 0.0489(5) Uani 1 1 d .
S6 S 0.5225(3) 1.69139(19) 0.8753(2) 0.0638(7) Uani 1 1 d .
Cl8 Cl 0.4171(2) 1.53729(17) 0.68540(17) 0.0547(6) Uani 1 1 d .
S5 S 0.6280(3) 1.65243(16) 0.61262(19) 0.0579(7) Uani 1 1 d .
Cl3 Cl 1.3789(2) 0.90697(18) 0.19558(19) 0.0526(5) Uani 1 1 d .
S3 S 1.0684(3) 1.43149(18) 0.21207(19) 0.0541(6) Uani 1 1 d .
S2 S 0.6468(3) 1.0038(2) 0.2575(2) 0.0630(7) Uani 1 1 d .
Cl6 Cl 0.9032(3) 1.62798(18) 0.4089(2) 0.0667(7) Uani 1 1 d .
S4 S 0.9216(2) 1.3466(2) 0.10975(18) 0.0581(6) Uani 1 1 d .
Cl4 Cl 1.2623(2) 1.17813(18) 0.2475(2) 0.0607(6) Uani 1 1 d .
C29 C 0.7966(8) 1.3147(5) 0.4620(6) 0.0343(18) Uani 1 1 d .
C28 C 1.0102(8) 1.1765(6) 0.3337(6) 0.0318(17) Uani 1 1 d .
C27 C 0.7809(8) 1.2072(5) 0.4570(5) 0.0289(16) Uani 1 1 d .
C26 C 0.6895(9) 1.4214(6) 0.5312(6) 0.0376(19) Uani 1 1 d .
C25 C 0.9196(8) 1.1177(6) 0.3831(6) 0.0304(16) Uani 1 1 d .
N6 N 0.6812(7) 1.4824(5) 0.8748(5) 0.0423(16) Uani 1 1 d .
C20 C 0.9752(7) 0.9938(5) 0.3710(5) 0.0273(16) Uani 1 1 d .
C19 C 0.5630(8) 1.4138(6) 0.5992(6) 0.0386(19) Uani 1 1 d .
C18 C 0.6734(8) 1.0947(6) 0.3291(6) 0.0345(17) Uani 1 1 d .
C17 C 0.5442(9) 1.3133(6) 0.5913(6) 0.0405(19) Uani 1 1 d .
C16 C 0.6490(8) 1.2114(6) 0.5128(6) 0.0353(18) Uani 1 1 d .
N5 N 0.6985(8) 1.4909(5) 0.7606(6) 0.0567(19) Uani 1 1 d .
C15 C 1.1147(8) 0.9311(5) 0.3062(6) 0.0341(18) Uani 1 1 d .
C14 C 0.9275(8) 1.3056(5) 0.3764(6) 0.0341(18) Uani 1 1 d .
C13 C 1.0204(10) 1.2878(6) -0.0340(6) 0.043(2) Uani 1 1 d .
C12 C 1.0619(9) 1.3557(7) 0.1071(7) 0.043(2) Uani 1 1 d .
C11 C 1.1494(9) 1.1132(6) 0.2797(6) 0.0380(18) Uani 1 1 d .
C10 C 0.7299(10) 1.5190(6) 0.5194(6) 0.043(2) Uani 1 1 d .
N2 N 0.7931(8) 1.1177(6) 0.1445(5) 0.0548(19) Uani 1 1 d .
C9 C 0.8528(10) 1.5107(6) 0.4290(7) 0.044(2) Uani 1 1 d .
C8 C 0.5986(9) 1.5780(7) 0.9405(7) 0.045(2) Uani 1 1 d .
N1 N 0.7491(7) 1.1471(6) 0.2621(5) 0.0475(17) Uani 1 1 d .
C7 C 1.2033(8) 0.9878(6) 0.2632(6) 0.0386(18) Uani 1 1 d .
C6 C 0.9480(9) 1.4074(6) 0.3448(7) 0.0415(19) Uani 1 1 d .
C5 C 0.5752(10) 1.5911(9) 1.0656(7) 0.064(3) Uani 1 1 d .
H5A H 0.6288 1.5150 1.0859 0.097 Uiso 1 1 calc R
H5B H 0.4773 1.6146 1.1181 0.097 Uiso 1 1 calc R
H5C H 0.6042 1.6523 1.0741 0.097 Uiso 1 1 calc R
C4 C 0.7475(10) 1.0451(7) 0.1289(7) 0.052(2) Uani 1 1 d .
C3 C 0.6258(10) 1.5979(7) 0.7488(8) 0.054(2) Uani 1 1 d .
N4 N 1.1452(9) 1.2751(7) -0.0742(6) 0.062(2) Uani 1 1 d .
C2 C 0.9662(9) 1.2485(7) -0.1022(7) 0.051(2) Uani 1 1 d .
H2A H 1.0386 1.2180 -0.1820 0.076 Uiso 1 1 calc R
H2B H 0.8878 1.3162 -0.1058 0.076 Uiso 1 1 calc R
H2D H 0.9366 1.1854 -0.0636 0.076 Uiso 1 1 calc R
C1 C 0.7773(13) 1.0028(8) 0.0093(8) 0.083(4) Uani 1 1 d .
H1A H 0.8364 1.0373 -0.0508 0.125 Uiso 1 1 calc R
H1D H 0.6908 1.0278 0.0029 0.125 Uiso 1 1 calc R
H1B H 0.8240 0.9157 -0.0020 0.125 Uiso 1 1 calc R
N3 N 1.1680(9) 1.3169(8) 0.0079(7) 0.072(2) Uani 1 1 d .

loop_
_atom_site_aniso_label
_atom_site_aniso_U_11
_atom_site_aniso_U_22
_atom_site_aniso_U_33
_atom_site_aniso_U_23
_atom_site_aniso_U_13
_atom_site_aniso_U_12
Cl1 0.0532(13) 0.0276(9) 0.0393(10) 0.0078(8) -0.0229(9) -0.0168(9)
Cl2 0.0533(13) 0.0264(8) 0.0462(11) -0.0036(8) -0.0301(10) -0.0047(8)
S1 0.0465(13) 0.0409(10) 0.0290(10) 0.0030(8) -0.0131(9) -0.0188(9)
Cl9 0.0473(13) 0.0510(11) 0.0320(10) 0.0018(9) -0.0110(9) -0.0112(10)
S6 0.0771(18) 0.0449(12) 0.0534(14) -0.0063(11) -0.0293(13) -0.0065(12)
Cl8 0.0601(15) 0.0430(11) 0.0354(11) -0.0074(9) -0.0143(10) -0.0020(10)
S5 0.097(2) 0.0250(10) 0.0578(14) 0.0016(9) -0.0482(14) -0.0136(11)
Cl3 0.0434(13) 0.0538(12) 0.0584(13) 0.0030(10) -0.0268(11) -0.0121(10)
S3 0.0758(17) 0.0482(12) 0.0553(13) 0.0146(10) -0.0311(12) -0.0401(12)
S2 0.106(2) 0.0568(13) 0.0510(13) 0.0081(11) -0.0438(14) -0.0462(14)
Cl6 0.102(2) 0.0390(11) 0.0828(16) 0.0080(11) -0.0496(15) -0.0407(13)
S4 0.0444(14) 0.0844(16) 0.0401(12) -0.0077(11) -0.0148(11) -0.0219(13)
Cl4 0.0557(15) 0.0560(13) 0.0860(17) 0.0142(12) -0.0364(13) -0.0326(12)
C29 0.057(5) 0.025(4) 0.021(4) 0.002(3) -0.021(4) -0.012(4)
C28 0.041(5) 0.033(4) 0.027(4) 0.004(3) -0.022(4) -0.013(4)
C27 0.048(5) 0.024(3) 0.019(3) 0.005(3) -0.019(3) -0.014(3)
C26 0.063(6) 0.024(4) 0.025(4) 0.002(3) -0.028(4) -0.007(4)
C25 0.042(5) 0.034(4) 0.024(4) 0.006(3) -0.021(3) -0.017(4)
N6 0.051(4) 0.041(4) 0.040(4) 0.004(3) -0.023(3) -0.020(3)
C20 0.039(5) 0.022(3) 0.021(3) -0.001(3) -0.018(3) -0.006(3)
C19 0.044(5) 0.034(4) 0.022(4) 0.002(3) -0.011(4) -0.005(4)
C18 0.032(4) 0.034(4) 0.032(4) -0.003(3) -0.017(4) -0.004(3)
C17 0.055(5) 0.035(4) 0.032(4) 0.010(3) -0.030(4) -0.008(4)
C16 0.050(5) 0.030(4) 0.021(4) 0.008(3) -0.017(4) -0.011(4)
N5 0.073(5) 0.039(4) 0.047(4) -0.005(3) -0.037(4) 0.002(4)
C15 0.052(5) 0.021(3) 0.033(4) 0.000(3) -0.028(4) -0.007(4)
C14 0.059(5) 0.026(3) 0.031(4) 0.008(3) -0.030(4) -0.020(4)
C13 0.054(6) 0.041(4) 0.033(4) 0.012(3) -0.021(4) -0.018(4)
C12 0.046(5) 0.047(4) 0.034(4) 0.008(4) -0.012(4) -0.025(4)
C11 0.054(6) 0.040(4) 0.029(4) 0.007(3) -0.021(4) -0.025(4)
C10 0.075(6) 0.033(4) 0.031(4) 0.007(3) -0.034(5) -0.019(4)
N2 0.068(5) 0.070(5) 0.024(3) 0.006(3) -0.022(4) -0.025(4)
C9 0.081(7) 0.023(4) 0.055(5) 0.012(4) -0.050(5) -0.025(4)
C8 0.048(5) 0.046(5) 0.046(5) -0.002(4) -0.019(4) -0.024(4)
N1 0.060(5) 0.062(4) 0.028(3) 0.007(3) -0.019(3) -0.032(4)
C7 0.048(5) 0.037(4) 0.029(4) -0.001(3) -0.023(4) -0.008(4)
C6 0.063(6) 0.031(4) 0.043(4) 0.005(3) -0.035(4) -0.018(4)
C5 0.055(6) 0.097(7) 0.045(5) -0.015(5) -0.020(5) -0.031(6)
C4 0.075(7) 0.041(4) 0.043(5) -0.001(4) -0.044(5) -0.003(4)
C3 0.066(6) 0.044(5) 0.069(6) 0.003(4) -0.046(5) -0.020(5)
N4 0.062(6) 0.082(5) 0.046(4) 0.000(4) -0.015(4) -0.042(5)
C2 0.055(6) 0.063(5) 0.032(4) 0.005(4) -0.021(4) -0.018(5)
C1 0.142(11) 0.056(6) 0.055(6) 0.003(5) -0.070(7) -0.013(6)
N3 0.070(6) 0.106(6) 0.066(5) 0.009(5) -0.028(5) -0.063(6)

loop_
_atom_type_symbol
_atom_type_description
_atom_type_scat_dispersion_real
_atom_type_scat_dispersion_imag
_atom_type_scat_source
C C 0.0033 0.0016 'International Tables Vol C Tables 4.2.6.8 and 6.1.1.4'
H H 0.0000 0.0000 'International Tables Vol C Tables 4.2.6.8 and 6.1.1.4'
N N 0.0061 0.0033 'International Tables Vol C Tables 4.2.6.8 and 6.1.1.4'
S S 0.1246 0.1234 'International Tables Vol C Tables 4.2.6.8 and 6.1.1.4'
Cl Cl 0.1484 0.1585 'International Tables Vol C Tables 4.2.6.8 and 6.1.1.4'

loop_
_geom_angle_atom_site_label_1
_geom_angle_atom_site_label_2
_geom_angle_atom_site_label_3
_geom_angle
C18 S1 C16 100.9(3)
C8 S6 C3 85.9(4)
C10 S5 C3 100.5(4)
C12 S3 C6 102.4(3)
C18 S2 C4 86.7(4)
C12 S4 C13 87.7(4)
C14 C29 C26 124.5(6)
C14 C29 C27 110.3(6)
C26 C29 C27 124.6(7)
C11 C28 C25 120.9(6)
C11 C28 C14 130.4(6)
C25 C28 C14 107.3(6)
C16 C27 C29 117.2(7)
C16 C27 C25 136.5(6)
C29 C27 C25 106.2(6)
C19 C26 C29 114.8(6)
C19 C26 C10 130.9(7)
C29 C26 C10 114.3(7)
C20 C25 C28 118.6(7)
C20 C25 C27 132.2(6)
C28 C25 C27 108.3(5)
C8 N6 N5 113.9(6)
C15 C20 C25 119.9(6)
C15 C20 Cl1 117.5(5)
C25 C20 Cl1 122.4(6)
C17 C19 C26 121.4(7)
C17 C19 Cl8 116.7(6)
C26 C19 Cl8 121.6(5)
N1 C18 S2 114.9(5)
N1 C18 S1 126.6(5)
S2 C18 S1 118.4(4)
C19 C17 C16 122.9(7)
C19 C17 Cl9 120.1(6)
C16 C17 Cl9 117.0(5)
C27 C16 C17 117.7(6)
C27 C16 S1 126.6(5)
C17 C16 S1 115.2(6)
C3 N5 N6 109.4(7)
C7 C15 C20 121.3(6)
C7 C15 Cl2 118.4(6)
C20 C15 Cl2 120.2(5)
C6 C14 C29 118.7(7)
C6 C14 C28 134.9(7)
C29 C14 C28 106.2(5)
N4 C13 C2 123.6(7)
N4 C13 S4 113.8(6)
C2 C13 S4 122.5(7)
N3 C12 S4 113.3(6)
N3 C12 S3 118.4(6)
S4 C12 S3 127.5(5)
C28 C11 C7 119.5(7)
C28 C11 Cl4 122.2(5)
C7 C11 Cl4 117.8(6)
C9 C10 C26 119.0(7)
C9 C10 S5 117.3(5)
C26 C10 S5 123.7(6)
C4 N2 N1 112.6(7)
C10 C9 C6 124.0(6)
C10 C9 Cl6 120.5(6)
C6 C9 Cl6 115.4(7)
N6 C8 C5 122.4(8)
N6 C8 S6 114.8(6)
C5 C8 S6 122.7(7)
C18 N1 N2 111.9(6)
C15 C7 C11 119.3(7)
C15 C7 Cl3 120.7(5)
C11 C7 Cl3 119.9(6)
C14 C6 C9 115.4(7)
C14 C6 S3 128.4(6)
C9 C6 S3 116.1(5)
N2 C4 C1 122.8(8)
N2 C4 S2 113.8(6)
C1 C4 S2 123.4(8)
N5 C3 S6 115.6(7)
N5 C3 S5 124.7(7)
S6 C3 S5 119.7(5)
C13 N4 N3 111.6(7)
C12 N3 N4 113.6(8)

loop_
_geom_bond_atom_site_label_1
_geom_bond_atom_site_label_2
_geom_bond_distance
Cl1 C20 1.710(7)
Cl2 C15 1.735(6)
S1 C18 1.759(7)
S1 C16 1.768(7)
Cl9 C17 1.734(9)
S6 C8 1.687(9)
S6 C3 1.713(9)
Cl8 C19 1.748(8)
S5 C10 1.764(7)
S5 C3 1.786(9)
Cl3 C7 1.726(8)
S3 C12 1.754(8)
S3 C6 1.760(8)
S2 C18 1.713(7)
S2 C4 1.722(9)
Cl6 C9 1.733(7)
S4 C12 1.694(9)
S4 C13 1.718(8)
Cl4 C11 1.707(8)
C29 C14 1.416(11)
C29 C26 1.422(10)
C29 C27 1.422(9)
C28 C11 1.368(11)
C28 C25 1.420(9)
C28 C14 1.496(9)
C27 C16 1.383(10)
C27 C25 1.479(10)
C26 C19 1.399(11)
C26 C10 1.439(10)
C25 C20 1.392(9)
N6 C8 1.265(9)
N6 N5 1.375(8)
C20 C15 1.381(10)
C19 C17 1.366(10)
C18 N1 1.278(9)
C17 C16 1.424(10)
N5 C3 1.286(10)
C15 C7 1.379(10)
C14 C6 1.362(9)
C13 N4 1.278(11)
C13 C2 1.493(11)
C12 N3 1.283(11)
C11 C7 1.412(10)
C10 C9 1.373(12)
N2 C4 1.288(10)
N2 N1 1.386(8)
C9 C6 1.449(11)
C8 C5 1.506(11)
C4 C1 1.502(11)
N4 N3 1.379(10)

loop_
_cod_related_entry_id
_cod_related_entry_database
_cod_related_entry_code
1 ChemSpider 30658428
